data_2023542
loop_
_publ_author_name
'El-Mrabet, Ayoub'
'Haoudi, Amal'
'Capet, Frederic'
'H\"okelek, Tuncer'
'Ahmed, Mazzah'

_publ_section_title
;
 Crystal structure and Hirshfeld surface analyses, interaction energy
 calculations and energy frameworks of methyl
 2-[(4-cyanophenyl)methoxy]quinoline-4-carboxylate
;
_journal_coeditor_code NU2008
_journal_issue 7
_journal_name_full 'Acta Crystallographica Section E Crystallographic Communications'
_journal_page_first 650
_journal_page_last 656
_journal_paper_doi 10.1107/S2056989025005547
_journal_volume 81
_journal_year 2025
_chemical_formula_iupac 'C19 H14 N2 O3'
_chemical_formula_moiety 'C19 H14 N2 O3'
_chemical_formula_sum 'C19 H14 N2 O3'
_chemical_formula_weight 318.32
_chemical_name_systematic
;
Methyl 2-[(4-cyanophenyl)methoxy]quinoline-4-carboxylate
;
_space_group_crystal_system orthorhombic
_space_group_IT_number 61
_space_group_name_Hall '-P 2ac 2ab'
_space_group_name_H-M_alt 'P b c a'
_atom_sites_solution_hydrogens geom
_atom_sites_solution_primary direct
_atom_sites_solution_secondary difmap
_audit_creation_method SHELXL-2019/1
_cell_angle_alpha 90
_cell_angle_beta 90
_cell_angle_gamma 90
_cell_formula_units_Z 8
_cell_length_a 7.7810(6)
_cell_length_b 15.6978(11)
_cell_length_c 25.966(2)
_cell_measurement_reflns_used 9947
_cell_measurement_temperature 299(2)
_cell_measurement_theta_max 26.12
_cell_measurement_theta_min 3.03
_cell_volume 3171.6(4)
_computing_cell_refinement
;
SAINT V8.40B (Bruker, 2016)
;
_computing_data_collection
;
APEX4 Ver. 2011.1-1 (Bruker, 2019)
;
_computing_data_reduction
;
SAINT V8.40B (Bruker, 2016)
;
_computing_molecular_graphics
;
DIAMOND 2.1e (Brandenburg, 1999)
;
_computing_publication_material
;
WinGX 1.70.01 (Farrugia, 2012)
;
_computing_structure_refinement
;
<i>SHELXL2019/1</i> (Sheldrick, 2015b)
;
_computing_structure_solution
;
<i>SHELXT2018/2</i> (Sheldrick, 2015a)
;
_diffrn_ambient_temperature 299(2)
_diffrn_measured_fraction_theta_full 0.998
_diffrn_measured_fraction_theta_max 0.997
_diffrn_measurement_device 'Bruker D8 VENTURE PHOTON 3 CPAD'
_diffrn_measurement_device_type 'Bruker D8 VENTURE PHOTON 3 CPAD'
_diffrn_measurement_method '\f and \w scans'
_diffrn_radiation_type MoK\a
_diffrn_radiation_wavelength 0.71073
_diffrn_reflns_av_R_equivalents 0.0414
_diffrn_reflns_av_unetI/netI 0.0139
_diffrn_reflns_limit_h_max 9
_diffrn_reflns_limit_h_min -9
_diffrn_reflns_limit_k_max 17
_diffrn_reflns_limit_k_min -19
_diffrn_reflns_limit_l_max 32
_diffrn_reflns_limit_l_min -32
_diffrn_reflns_number 78015
_diffrn_reflns_theta_full 25.242
_diffrn_reflns_theta_max 26.363
_diffrn_reflns_theta_min 2.595
_diffrn_source 'microfocus sealed X-ray tube'
_diffrn_standards_number 0
_exptl_absorpt_coefficient_mu 0.092
_exptl_absorpt_correction_T_max 0.7454
_exptl_absorpt_correction_T_min 0.7190
_exptl_absorpt_correction_type multi-scan
_exptl_absorpt_process_details
;
(SADABS; Krause <i>et al.</i>,  2015)
;
_exptl_crystal_colour colourless
_exptl_crystal_density_diffrn 1.333
_exptl_crystal_description prism
_exptl_crystal_F_000 1328
_exptl_crystal_size_max 0.260
_exptl_crystal_size_mid 0.220
_exptl_crystal_size_min 0.190
_refine_diff_density_max 0.246
_refine_diff_density_min -0.214
_refine_ls_extinction_method none
_refine_ls_goodness_of_fit_ref 1.048
_refine_ls_hydrogen_treatment constr
_refine_ls_matrix_type full
_refine_ls_number_parameters 218
_refine_ls_number_reflns 3234
_refine_ls_number_restraints 0
_refine_ls_restrained_S_all 1.048
_refine_ls_R_factor_all 0.0543
_refine_ls_R_factor_gt 0.0494
_refine_ls_shift/su_max 0.000
_refine_ls_shift/su_mean 0.000
_refine_ls_structure_factor_coef Fsqd
_refine_ls_weighting_details 'w=1/[\s^2^(Fo^2^)+(0.0634P)^2^+1.2076P] where P=(Fo^2^+2Fc^2^)/3'
_refine_ls_weighting_scheme calc
_refine_ls_wR_factor_gt 0.1321
_refine_ls_wR_factor_ref 0.1361
_reflns_number_gt 2897
_reflns_number_total 3234
_reflns_threshold_expression 'I > 2\s(I)'
_cod_data_source_file nu2008.cif
_cod_data_source_block I
_cod_database_code 2023542
_shelx_space_group_comment
;
The symmetry employed for this shelxl refinement is uniquely defined
by the following loop, which should always be used as a source of
symmetry information in preference to the above space-group names.
They are only intended as comments.
;
_shelx_estimated_absorpt_t_min 0.977
_shelx_estimated_absorpt_t_max 0.983

loop_
_space_group_symop_operation_xyz
'x, y, z'
'-x+1/2, -y, z+1/2'
'-x, y+1/2, -z+1/2'
'x+1/2, -y+1/2, -z'
'-x, -y, -z'
'x-1/2, y, -z-1/2'
'x, -y-1/2, z-1/2'
'-x-1/2, y-1/2, z'

loop_
_atom_site_type_symbol
_atom_site_label
_atom_site_fract_x
_atom_site_fract_y
_atom_site_fract_z
_atom_site_U_iso_or_equiv
_atom_site_adp_type
_atom_site_calc_flag
_atom_site_occupancy
_atom_site_disorder_assembly
_atom_site_disorder_group
O O1 0.6069(3) 0.13417(10) 0.85140(5) 0.1081(8) Uani d 1 . .
O O2 0.4881(2) 0.25179(9) 0.82571(5) 0.0777(5) Uani d 1 . .
O O3 0.46253(17) 0.26146(7) 0.64306(4) 0.0539(3) Uani d 1 . .
N N1 0.58631(19) 0.12898(8) 0.65387(5) 0.0472(3) Uani d 1 . .
N N2 0.1671(3) 0.61040(12) 0.47079(7) 0.0908(7) Uani d 1 . .
C C1 0.6466(2) 0.06874(9) 0.68811(6) 0.0434(4) Uani d 1 . .
C C2 0.7132(3) -0.00718(11) 0.66761(7) 0.0587(5) Uani d 1 . .
H H2 0.7149 -0.0151 0.6321 0.070 Uiso calc 1 . .
C C3 0.7751(3) -0.06941(11) 0.69907(8) 0.0626(5) Uani d 1 . .
H H3 0.8188 -0.1193 0.6849 0.075 Uiso calc 1 . .
C C4 0.7735(3) -0.05892(11) 0.75228(8) 0.0573(4) Uani d 1 . .
H H4 0.8159 -0.1018 0.7734 0.069 Uiso calc 1 . .
C C5 0.7101(2) 0.01379(10) 0.77346(6) 0.0490(4) Uani d 1 . .
H H5 0.7105 0.0202 0.8091 0.059 Uiso calc 1 . .
C C6 0.64375(19) 0.07983(9) 0.74226(6) 0.0394(3) Uani d 1 . .
C C7 0.57211(19) 0.15814(9) 0.76106(5) 0.0379(3) Uani d 1 . .
C C8 0.5129(2) 0.21656(9) 0.72667(5) 0.0407(3) Uani d 1 . .
H H8 0.4662 0.2678 0.7380 0.049 Uiso calc 1 . .
C C9 0.5236(2) 0.19824(9) 0.67342(6) 0.0420(4) Uani d 1 . .
C C10 0.5590(2) 0.17753(10) 0.81731(6) 0.0459(4) Uani d 1 . .
C C11 0.4652(3) 0.27757(17) 0.87850(7) 0.0821(7) Uani d 1 . .
H H11A 0.4454 0.3379 0.8799 0.123 Uiso calc 1 . .
H H11B 0.5666 0.2638 0.8979 0.123 Uiso calc 1 . .
H H11C 0.3683 0.2482 0.8929 0.123 Uiso calc 1 . .
C C12 0.4609(3) 0.24802(11) 0.58871(6) 0.0529(4) Uani d 1 . .
H H12A 0.3873 0.2002 0.5802 0.063 Uiso calc 1 . .
H H12B 0.5761 0.2357 0.5765 0.063 Uiso calc 1 . .
C C13 0.3942(2) 0.32785(10) 0.56377(6) 0.0455(4) Uani d 1 . .
C C14 0.3756(3) 0.40331(11) 0.59018(6) 0.0630(5) Uani d 1 . .
H H14 0.4035 0.4054 0.6250 0.076 Uiso calc 1 . .
C C15 0.3163(3) 0.47576(11) 0.56604(7) 0.0668(6) Uani d 1 . .
H H15 0.3036 0.5261 0.5845 0.080 Uiso calc 1 . .
C C16 0.2760(3) 0.47327(10) 0.51442(6) 0.0531(4) Uani d 1 . .
C C17 0.2941(3) 0.39821(11) 0.48727(7) 0.0680(6) Uani d 1 . .
H H17 0.2664 0.3962 0.4525 0.082 Uiso calc 1 . .
C C18 0.3534(3) 0.32634(11) 0.51194(6) 0.0630(5) Uani d 1 . .
H H18 0.3663 0.2760 0.4935 0.076 Uiso calc 1 . .
C C19 0.2146(3) 0.54952(12) 0.48955(7) 0.0663(6) Uani d 1 . .

loop_
_atom_site_aniso_label
_atom_site_aniso_U_11
_atom_site_aniso_U_22
_atom_site_aniso_U_33
_atom_site_aniso_U_12
_atom_site_aniso_U_13
_atom_site_aniso_U_23
O1 0.207(2) 0.0747(10) 0.0423(7) 0.0505(12) -0.0176(10) 0.0059(7)
O2 0.1235(13) 0.0744(9) 0.0352(6) 0.0408(9) 0.0013(7) -0.0046(6)
O3 0.0886(9) 0.0396(6) 0.0336(6) 0.0134(6) -0.0052(6) 0.0023(4)
N1 0.0644(8) 0.0390(7) 0.0384(7) 0.0040(6) -0.0002(6) 0.0014(5)
N2 0.148(2) 0.0554(10) 0.0691(11) 0.0207(11) -0.0237(12) 0.0127(9)
C1 0.0493(8) 0.0364(7) 0.0445(8) 0.0001(6) 0.0009(7) 0.0025(6)
C2 0.0774(12) 0.0459(9) 0.0529(10) 0.0109(9) 0.0050(9) -0.0033(7)
C3 0.0752(13) 0.0415(9) 0.0710(12) 0.0152(9) 0.0028(10) -0.0019(8)
C4 0.0602(10) 0.0420(9) 0.0697(11) 0.0072(8) -0.0049(9) 0.0116(8)
C5 0.0531(9) 0.0437(8) 0.0501(9) -0.0003(7) -0.0043(7) 0.0093(7)
C6 0.0395(8) 0.0354(7) 0.0433(8) -0.0045(6) -0.0002(6) 0.0042(6)
C7 0.0398(7) 0.0367(7) 0.0373(7) -0.0051(6) -0.0001(6) 0.0037(6)
C8 0.0505(9) 0.0338(7) 0.0376(8) 0.0005(6) 0.0011(6) 0.0007(6)
C9 0.0530(9) 0.0353(7) 0.0376(8) 0.0009(6) -0.0015(6) 0.0042(6)
C10 0.0553(9) 0.0444(8) 0.0380(8) -0.0031(7) -0.0015(7) 0.0048(6)
C11 0.1124(18) 0.0963(16) 0.0377(10) 0.0283(14) 0.0028(11) -0.0135(10)
C12 0.0792(12) 0.0454(8) 0.0341(8) 0.0106(8) -0.0042(8) -0.0011(6)
C13 0.0622(10) 0.0387(8) 0.0357(7) 0.0012(7) -0.0037(7) 0.0008(6)
C14 0.1068(16) 0.0476(9) 0.0347(8) 0.0127(10) -0.0189(9) -0.0046(7)
C15 0.1149(17) 0.0423(9) 0.0432(9) 0.0134(10) -0.0172(10) -0.0075(7)
C16 0.0788(12) 0.0389(8) 0.0416(8) 0.0011(8) -0.0119(8) 0.0033(6)
C17 0.1211(18) 0.0473(9) 0.0356(8) 0.0025(10) -0.0210(10) 0.0000(7)
C18 0.1131(16) 0.0393(8) 0.0366(8) 0.0046(9) -0.0112(9) -0.0049(7)
C19 0.1043(16) 0.0469(10) 0.0476(9) 0.0043(10) -0.0163(10) 0.0023(8)

loop_
_atom_type_symbol
_atom_type_description
_atom_type_scat_dispersion_real
_atom_type_scat_dispersion_imag
_atom_type_scat_source
C C 0.0033 0.0016 'International Tables Vol C Tables 4.2.6.8 and 6.1.1.4'
H H 0.0000 0.0000 'International Tables Vol C Tables 4.2.6.8 and 6.1.1.4'
N N 0.0061 0.0033 'International Tables Vol C Tables 4.2.6.8 and 6.1.1.4'
O O 0.0106 0.0060 'International Tables Vol C Tables 4.2.6.8 and 6.1.1.4'

loop_
_geom_angle_atom_site_label_1
_geom_angle_atom_site_label_2
_geom_angle_atom_site_label_3
_geom_angle_site_symmetry_1
_geom_angle_site_symmetry_3
_geom_angle
_geom_angle_publ_flag
C10 O2 C11 . . 117.47(15) ?
C9 O3 C12 . . 118.09(12) ?
C9 N1 C1 . . 116.79(13) ?
N1 C1 C2 . . 117.56(14) ?
N1 C1 C6 . . 123.34(14) ?
C2 C1 C6 . . 119.09(14) ?
C3 C2 C1 . . 120.79(16) ?
C3 C2 H2 . . 119.6 ?
C1 C2 H2 . . 119.6 ?
C2 C3 C4 . . 120.51(16) ?
C2 C3 H3 . . 119.7 ?
C4 C3 H3 . . 119.7 ?
C5 C4 C3 . . 120.29(16) ?
C5 C4 H4 . . 119.9 ?
C3 C4 H4 . . 119.9 ?
C4 C5 C6 . . 121.09(16) ?
C4 C5 H5 . . 119.5 ?
C6 C5 H5 . . 119.5 ?
C5 C6 C1 . . 118.22(14) ?
C5 C6 C7 . . 125.11(14) ?
C1 C6 C7 . . 116.66(13) ?
C8 C7 C6 . . 119.06(13) ?
C8 C7 C10 . . 118.73(13) ?
C6 C7 C10 . . 122.21(13) ?
C7 C8 C9 . . 118.99(14) ?
C7 C8 H8 . . 120.5 ?
C9 C8 H8 . . 120.5 ?
N1 C9 O3 . . 121.28(14) ?
N1 C9 C8 . . 125.15(14) ?
O3 C9 C8 . . 113.57(13) ?
O1 C10 O2 . . 121.57(16) ?
O1 C10 C7 . . 126.52(16) ?
O2 C10 C7 . . 111.91(13) ?
O2 C11 H11A . . 109.5 ?
O2 C11 H11B . . 109.5 ?
H11A C11 H11B . . 109.5 ?
O2 C11 H11C . . 109.5 ?
H11A C11 H11C . . 109.5 ?
H11B C11 H11C . . 109.5 ?
O3 C12 C13 . . 107.82(13) ?
O3 C12 H12A . . 110.1 ?
C13 C12 H12A . . 110.1 ?
O3 C12 H12B . . 110.1 ?
C13 C12 H12B . . 110.1 ?
H12A C12 H12B . . 108.5 ?
C14 C13 C18 . . 118.39(15) ?
C14 C13 C12 . . 122.62(14) ?
C18 C13 C12 . . 118.97(14) ?
C13 C14 C15 . . 121.25(15) ?
C13 C14 H14 . . 119.4 ?
C15 C14 H14 . . 119.4 ?
C16 C15 C14 . . 119.71(16) ?
C16 C15 H15 . . 120.1 ?
C14 C15 H15 . . 120.1 ?
C15 C16 C17 . . 119.87(15) ?
C15 C16 C19 . . 119.21(15) ?
C17 C16 C19 . . 120.92(14) ?
C18 C17 C16 . . 119.73(15) ?
C18 C17 H17 . . 120.1 ?
C16 C17 H17 . . 120.1 ?
C17 C18 C13 . . 121.04(15) ?
C17 C18 H18 . . 119.5 ?
C13 C18 H18 . . 119.5 ?
N2 C19 C16 . . 178.7(2) ?

loop_
_geom_bond_atom_site_label_1
_geom_bond_atom_site_label_2
_geom_bond_site_symmetry_2
_geom_bond_distance
_geom_bond_publ_flag
O1 C10 . 1.177(2) ?
O2 C10 . 1.308(2) ?
O2 C11 . 1.440(2) ?
O3 C9 . 1.3535(18) ?
O3 C12 . 1.4269(18) ?
N1 C9 . 1.296(2) ?
N1 C1 . 1.380(2) ?
N2 C19 . 1.135(2) ?
C1 C2 . 1.404(2) ?
C1 C6 . 1.417(2) ?
C2 C3 . 1.362(2) ?
C2 H2 . 0.9300 ?
C3 C4 . 1.391(3) ?
C3 H3 . 0.9300 ?
C4 C5 . 1.360(2) ?
C4 H4 . 0.9300 ?
C5 C6 . 1.413(2) ?
C5 H5 . 0.9300 ?
C6 C7 . 1.435(2) ?
C7 C8 . 1.360(2) ?
C7 C10 . 1.496(2) ?
C8 C9 . 1.415(2) ?
C8 H8 . 0.9300 ?
C11 H11A . 0.9600 ?
C11 H11B . 0.9600 ?
C11 H11C . 0.9600 ?
C12 C13 . 1.503(2) ?
C12 H12A . 0.9700 ?
C12 H12B . 0.9700 ?
C13 C14 . 1.376(2) ?
C13 C18 . 1.383(2) ?
C14 C15 . 1.378(2) ?
C14 H14 . 0.9300 ?
C15 C16 . 1.377(2) ?
C15 H15 . 0.9300 ?
C16 C17 . 1.380(2) ?
C16 C19 . 1.442(2) ?
C17 C18 . 1.377(2) ?
C17 H17 . 0.9300 ?
C18 H18 . 0.9300 ?

loop_
_geom_hbond_atom_site_label_D
_geom_hbond_atom_site_label_H
_geom_hbond_atom_site_label_A
_geom_hbond_site_symmetry_A
_geom_hbond_distance_DH
_geom_hbond_distance_HA
_geom_hbond_distance_DA
_geom_hbond_angle_DHA
_geom_hbond_publ_flag
C3 H3 O3 8_755 0.93 2.75 3.651(2) 163 yes
C5 H5 O1 . 0.93 2.25 2.883(2) 125 yes
C15 H15 O1 3_656 0.93 2.48 3.337(2) 154 yes
C18 H18 N2 8_655 0.93 2.68 3.558(3) 158 yes

loop_
_geom_torsion_atom_site_label_1
_geom_torsion_atom_site_label_2
_geom_torsion_atom_site_label_3
_geom_torsion_atom_site_label_4
_geom_torsion_site_symmetry_1
_geom_torsion_site_symmetry_2
_geom_torsion_site_symmetry_3
_geom_torsion_site_symmetry_4
_geom_torsion
_geom_torsion_publ_flag
C9 N1 C1 C2 . . . . 179.24(16) ?
C9 N1 C1 C6 . . . . -0.5(2) ?
N1 C1 C2 C3 . . . . 179.93(18) ?
C6 C1 C2 C3 . . . . -0.3(3) ?
C1 C2 C3 C4 . . . . 0.1(3) ?
C2 C3 C4 C5 . . . . -0.1(3) ?
C3 C4 C5 C6 . . . . 0.4(3) ?
C4 C5 C6 C1 . . . . -0.7(2) ?
C4 C5 C6 C7 . . . . 179.06(16) ?
N1 C1 C6 C5 . . . . -179.64(15) ?
C2 C1 C6 C5 . . . . 0.6(2) ?
N1 C1 C6 C7 . . . . 0.6(2) ?
C2 C1 C6 C7 . . . . -179.15(15) ?
C5 C6 C7 C8 . . . . 179.86(15) ?
C1 C6 C7 C8 . . . . -0.4(2) ?
C5 C6 C7 C10 . . . . -0.6(2) ?
C1 C6 C7 C10 . . . . 179.15(14) ?
C6 C7 C8 C9 . . . . 0.1(2) ?
C10 C7 C8 C9 . . . . -179.43(14) ?
C1 N1 C9 O3 . . . . 179.42(14) ?
C1 N1 C9 C8 . . . . 0.2(2) ?
C12 O3 C9 N1 . . . . 3.2(2) ?
C12 O3 C9 C8 . . . . -177.52(15) ?
C7 C8 C9 N1 . . . . 0.0(3) ?
C7 C8 C9 O3 . . . . -179.29(14) ?
C11 O2 C10 O1 . . . . -2.1(3) ?
C11 O2 C10 C7 . . . . 178.98(18) ?
C8 C7 C10 O1 . . . . -178.7(2) ?
C6 C7 C10 O1 . . . . 1.8(3) ?
C8 C7 C10 O2 . . . . 0.2(2) ?
C6 C7 C10 O2 . . . . -179.31(15) ?
C9 O3 C12 C13 . . . . -177.94(14) ?
O3 C12 C13 C14 . . . . 12.1(3) ?
O3 C12 C13 C18 . . . . -169.42(18) ?
C18 C13 C14 C15 . . . . 0.6(3) ?
C12 C13 C14 C15 . . . . 179.1(2) ?
C13 C14 C15 C16 . . . . -0.5(4) ?
C14 C15 C16 C17 . . . . 0.4(4) ?
C14 C15 C16 C19 . . . . -179.9(2) ?
C15 C16 C17 C18 . . . . -0.4(4) ?
C19 C16 C17 C18 . . . . 179.9(2) ?
C16 C17 C18 C13 . . . . 0.5(4) ?
C14 C13 C18 C17 . . . . -0.6(3) ?
C12 C13 C18 C17 . . . . -179.1(2) ?
